data_7114720
loop_
_publ_author_name
'Takada, Hiroya'
'Metzner, Patrick'
'Philouze, Christian'

_publ_section_title
;
 First chiral selenium ylides used for asymmetric conversion of aldehydes
 into epoxides
;
_journal_issue 22
_journal_name_full 'Chemical Communications'
_journal_page_first 2350
_journal_paper_doi 10.1039/b106063p
_journal_year 2001
_chemical_compound_source synthesis
_chemical_formula_moiety 'C3 H6 Br Se0.50 '
_chemical_formula_sum 'C3 H6 Br Se0.5'
_chemical_formula_weight 161.46
_space_group_IT_number 96
_symmetry_cell_setting tetragonal
_symmetry_Int_Tables_number 96
_symmetry_space_group_name_Hall 'P 4nw 2abw'
_symmetry_space_group_name_H-M 'P 43 21 2'
_audit_creation_date 19101-08-21
_audit_creation_method 'by teXsan v1.8'
_audit_update_record
;
?
;
_cell_angle_alpha 90
_cell_angle_beta 90
_cell_angle_gamma 90
_cell_formula_units_Z 8
_cell_length_a 9.009(3)
_cell_length_b 9.009(3)
_cell_length_c 12.21(1)
_cell_measurement_reflns_used 21
_cell_measurement_temperature 293.2
_cell_measurement_theta_max 12.2
_cell_measurement_theta_min 10.4
_cell_volume 991.0(9)
_computing_cell_refinement 'MSC/AFC Diffractometer Control'
_computing_data_collection 'MSC/AFC Diffractometer Control'
_computing_data_reduction 'teXsan (MSC, 1992-1997)'
_computing_publication_material 'teXsan (MSC, 1992-1997)'
_computing_structure_refinement 'teXsan (MSC, 1992-1997)'
_diffrn_ambient_temperature 293.2
_diffrn_measurement_device_type CAD-4
_diffrn_measurement_method \w
_diffrn_orient_matrix_UB_11 0.06280
_diffrn_orient_matrix_UB_12 0.06047
_diffrn_orient_matrix_UB_13 -0.05066
_diffrn_orient_matrix_UB_21 0.06335
_diffrn_orient_matrix_UB_22 -0.08883
_diffrn_orient_matrix_UB_23 -0.01495
_diffrn_orient_matrix_UB_31 -0.06605
_diffrn_orient_matrix_UB_32 -0.02780
_diffrn_orient_matrix_UB_33 -0.06252
_diffrn_radiation_detector 'scintillation counter'
_diffrn_radiation_monochromator graphite
_diffrn_radiation_source 'X-ray tube'
_diffrn_radiation_type 'Mo K\a'
_diffrn_radiation_wavelength 0.7107
_diffrn_reflns_av_R_equivalents 0.1786
_diffrn_reflns_av_sigmaI/netI 0.070
_diffrn_reflns_limit_h_max 12
_diffrn_reflns_limit_h_min -12
_diffrn_reflns_limit_k_max 12
_diffrn_reflns_limit_k_min -12
_diffrn_reflns_limit_l_max 17
_diffrn_reflns_limit_l_min 0
_diffrn_reflns_number 6033
_diffrn_reflns_reduction_process 'Lp corrections applied'
_diffrn_reflns_theta_max 29.97
_diffrn_reflns_theta_min 2.26
_diffrn_standards_decay_% 3.08
_diffrn_standards_interval_count 120
_diffrn_standards_number 2
_exptl_absorpt_coefficient_mu 11.806
_exptl_absorpt_correction_T_max 1.972
_exptl_absorpt_correction_T_min 0.510
_exptl_absorpt_correction_type XABS
_exptl_crystal_colour yellow
_exptl_crystal_density_diffrn 2.164
_exptl_crystal_density_meas ?
_exptl_crystal_description needle
_exptl_crystal_F_000 608.00
_exptl_crystal_size_max 0.18
_exptl_crystal_size_mid 0.18
_exptl_crystal_size_min 0.12
_refine_diff_density_max 0.76
_refine_diff_density_min -1.81
_refine_ls_extinction_method none
_refine_ls_goodness_of_fit_all 1.077
_refine_ls_goodness_of_fit_ref 1.077
_refine_ls_hydrogen_treatment noref
_refine_ls_matrix_type full
_refine_ls_number_constraints 3
_refine_ls_number_parameters 42
_refine_ls_number_reflns 436
_refine_ls_number_restraints 0
_refine_ls_R_factor_all 0.0452
_refine_ls_R_factor_gt 0.0452
_refine_ls_shift/su_max 0.0040
_refine_ls_shift/su_mean 0.0000
_refine_ls_structure_factor_coef F
_refine_ls_weighting_details 'w = 1/[\s^2^(Fo) + 0.00004|Fo|^2^]'
_refine_ls_weighting_scheme sigma
_refine_ls_wR_factor_all 0.0358
_refine_ls_wR_factor_ref 0.0358
_reflns_number_gt 436
_reflns_number_total 911
_reflns_threshold_expression I>2.00\s(I)
_cod_data_source_file b106063p.txt
_cod_data_source_block 1
_cod_depositor_comments
;
The following automatic conversions were performed:

'_exptl_crystal_density_meas' value 'not measured' was changed to '?'
- the value is perceived as not measured.

Automatic conversion script
Id: cif_fix_values 3008 2015-01-20 13:52:24Z robertas 
;
_cod_original_cell_volume 991.0(7)
_cod_original_sg_symbol_H-M 'P 43 21 2  '
_cod_original_formula_sum 'C3 H6 Br Se0.50 '
_cod_database_code 7114720

loop_
_symmetry_equiv_pos_as_xyz
'   +x,   +y,   +z'
'   -x,   -y,1/2+z'
1/2-y,1/2+x,3/4+z
1/2+y,1/2-x,1/4+z
'   +y,   +x,   -z'
'   -y,   -x,1/2-z'
1/2-x,1/2+y,3/4-z
1/2+x,1/2-y,1/4-z

loop_
_atom_site_label
_atom_site_fract_x
_atom_site_fract_y
_atom_site_fract_z
_atom_site_U_iso_or_equiv
_atom_site_occupancy
_atom_site_refinement_flags
_atom_site_adp_type
_atom_site_calc_flag
Br(5) -0.61111(9) 0.7970(1) -0.93656(7) 0.0731(2) 1.000 . Uani d
Se(1) -0.69780(8) 0.6978 -0.7500 0.0506(1) 0.500 ST Uani d
C(2) -0.6876(7) 0.4844(8) -0.7983(6) 0.060(2) 1.000 . Uani d
C(3) -0.5212(9) 0.4526(8) -0.7986(7) 0.073(2) 1.000 . Uani d
C(4) -0.7717(8) 0.4556(9) -0.9058(6) 0.078(3) 1.000 . Uani d
H(1) -0.7318 0.4253 -0.7428 0.072 1.000 . Uiso c
H(2) -0.5050 0.3505 -0.8139 0.087 1.000 . Uiso c
H(3) -0.4743 0.5114 -0.8531 0.087 1.000 . Uiso c
H(4) -0.7610 0.3543 -0.9259 0.094 1.000 . Uiso c
H(5) -0.7321 0.5169 -0.9620 0.094 1.000 . Uiso c
H(6) -0.8739 0.4777 -0.8959 0.094 1.000 . Uiso c

loop_
_atom_site_aniso_label
_atom_site_aniso_U_11
_atom_site_aniso_U_22
_atom_site_aniso_U_33
_atom_site_aniso_U_12
_atom_site_aniso_U_13
_atom_site_aniso_U_23
Br(5) 0.0598(4) 0.0887(5) 0.0708(4) -0.0074(6) -0.0070(5) 0.0248(6)
Se(1) 0.0443(3) 0.0443 0.0634(6) 0.0018(6) 0.0041 0.0041(4)
C(2) 0.054(4) 0.043(3) 0.082(5) 0.006(4) 0.023(5) 0.008(5)
C(3) 0.075(5) 0.048(4) 0.095(6) 0.014(5) 0.025(6) 0.004(5)
C(4) 0.084(5) 0.072(4) 0.080(6) 0.000(6) 0.010(6) -0.018(5)

loop_
_atom_type_symbol
_atom_type_oxidation_number
_atom_type_number_in_cell
_atom_type_scat_dispersion_real
_atom_type_scat_dispersion_imag
_atom_type_scat_source
Se 0 4 -0.178 2.223
;International Tables for Crystallography
(1992, Vol. C, Tables 4.2.6.8 and 6.1.1.1)
;
Br 0 8 -0.374 2.456
;International Tables for Crystallography
(1992, Vol. C, Tables 4.2.6.8 and 6.1.1.1)
;
C 0 24 0.002 0.002
;International Tables for Crystallography
(1992, Vol. C, Tables 4.2.6.8 and 6.1.1.1)
;
H 0 48 0.000 0.000
;International Tables for Crystallography
(1992, Vol. C, Table 6.1.1.2)
;

loop_
_geom_angle_atom_site_label_1
_geom_angle_atom_site_label_2
_geom_angle_atom_site_label_3
_geom_angle
_geom_angle_site_symmetry_1
_geom_angle_site_symmetry_3
_geom_angle_publ_flag
BR5 SE1 BR5 176.4 . 6_553 no
BR5 SE1 C2 93.4 . . no
BR5 SE1 C2 89.2 . 6_553 no
BR5 SE1 H1 114.5 . . no
BR5 SE1 H1 67.9 . 6_553 no
BR5 SE1 C2 89.2 6_553 . no
BR5 SE1 C2 93.4 6_553 6_553 no
BR5 SE1 H1 67.9 6_553 . no
BR5 SE1 H1 114.5 6_553 6_553 no
C2 SE1 C2 89.9(4) . 6_553 yes
C2 SE1 H1 21.4 . . no
C2 SE1 H1 93.6 . 6_553 no
C2 SE1 H1 93.6 6_553 . no
C2 SE1 H1 21.4 6_553 6_553 no
H1 SE1 H1 104.3 . 6_553 no
SE1 C2 C3 103.0(5) . . yes
SE1 C2 C3 76.6(3) . 6_553 yes
SE1 C2 C4 112.9(5) . . yes
SE1 C2 H1 107.9 . . no
SE1 C2 H2 128.8 . . no
SE1 C2 H3 91.5 . . no
SE1 C2 H3 81.0 . 6_553 no
SE1 C2 H4 138.7 . . no
SE1 C2 H5 98.0 . . no
SE1 C2 H6 99.2 . . no
C3 C2 C3 34.6(5) . 6_553 yes
C3 C2 C4 116.8(7) . . yes
C3 C2 H1 107.9 . . no
C3 C2 H2 25.9 . . no
C3 C2 H3 25.9 . . no
C3 C2 H3 49.9 . 6_553 no
C3 C2 H4 101.9 . . no
C3 C2 H5 102.5 . . no
C3 C2 H6 142.5 . . no
C3 C2 C4 149.5(5) 6_553 . yes
C3 C2 H1 95.4 6_553 . no
C3 C2 H2 55.3 6_553 . no
C3 C2 H3 48.0 6_553 . no
C3 C2 H3 22.4 6_553 6_553 no
C3 C2 H4 136.1 6_553 . no
C3 C2 H5 128.2 6_553 . no
C3 C2 H6 171.3 6_553 . no
C4 C2 H1 107.9 . . no
C4 C2 H2 102.5 . . no
C4 C2 H3 101.7 . . no
C4 C2 H3 164.1 . 6_553 no
C4 C2 H4 25.8 . . no
C4 C2 H5 25.8 . . no
C4 C2 H6 25.8 . . no
H1 C2 H2 94.1 . . no
H1 C2 H3 133.8 . . no
H1 C2 H3 73.2 . 6_553 no
H1 C2 H4 94.9 . . no
H1 C2 H5 133.7 . . no
H1 C2 H6 93.1 . . no
H2 C2 H3 44.5 . . no
H2 C2 H3 61.7 . 6_553 no
H2 C2 H4 81.5 . . no
H2 C2 H5 98.6 . . no
H2 C2 H6 125.7 . . no
H3 C2 H3 69.0 . 6_553 no
H3 C2 H4 97.0 . . no
H3 C2 H5 81.3 . . no
H3 C2 H6 125.3 . . no
H3 C2 H4 139.6 6_553 . no
H3 C2 H5 150.2 6_553 . no
H3 C2 H6 165.5 6_553 . no
H4 C2 H5 44.3 . . no
H4 C2 H6 44.3 . . no
H5 C2 H6 44.3 . . no
C2 C3 C2 88.2(6) . 6_553 yes
C2 C3 C3 109.3(6) . 6_553 yes
C2 C3 H1 26.4 . . no
C2 C3 H2 109.5 . . no
C2 C3 H2 132.1 . 6_553 no
C2 C3 H3 109.5 . . no
C2 C3 H3 91.4 . 6_553 no
C2 C3 C3 36.1(3) 6_553 6_553 yes
C2 C3 H1 94.0 6_553 . no
C2 C3 H2 155.8 6_553 . no
C2 C3 H2 52.8 6_553 6_553 no
C2 C3 H3 78.3 6_553 . no
C2 C3 H3 54.8 6_553 6_553 no
C3 C3 H1 99.9 6_553 . no
C3 C3 H2 120.0 6_553 . no
C3 C3 H2 22.9 6_553 6_553 no
C3 C3 H3 98.3 6_553 . no
C3 C3 H3 30.3 6_553 6_553 no
H1 C3 H2 95.3 . . no
H1 C3 H2 119.2 . 6_553 no
H1 C3 H3 135.9 . . no
H1 C3 H3 73.9 . 6_553 no
H2 C3 H2 103.4 . 6_553 no
H2 C3 H3 109.5 . . no
H2 C3 H3 106.8 . 6_553 no
H2 C3 H3 90.5 6_553 . no
H2 C3 H3 45.4 6_553 6_553 no
H3 C3 H3 128.1 . 6_553 no
C2 C4 H1 26.3 . . no
C2 C4 H4 109.5 . . no
C2 C4 H5 109.5 . . no
C2 C4 H6 109.5 . . no
H1 C4 H4 96.1 . . no
H1 C4 H5 135.7 . . no
H1 C4 H6 94.3 . . no
H4 C4 H5 109.5 . . no
H4 C4 H6 109.5 . . no
H5 C4 H6 109.5 . . no

loop_
_geom_bond_atom_site_label_1
_geom_bond_atom_site_label_2
_geom_bond_distance
_geom_bond_site_symmetry_2
_geom_bond_publ_flag
BR5 SE1 2.57 . no
SE1 C2 2.013(7) . yes
SE1 C2 2.013(7) 6_553 yes
SE1 H1 2.48 . no
SE1 H1 2.48 6_553 no
C2 C3 1.53(1) . yes
C2 C3 2.447(9) 6_553 yes
C2 C4 1.54(1) . yes
C2 H1 0.95 . no
C2 H2 2.05 . no
C2 H3 2.05 . no
C2 H3 2.44 6_553 no
C2 H4 2.06 . no
C2 H5 2.06 . no
C2 H6 2.06 . no
C3 C3 1.47(2) 6_553 yes
C3 H1 2.03 . no
C3 H2 0.95 . no
C3 H2 2.11 6_553 no
C3 H3 0.95 . no
C3 H3 1.86 6_553 no
C4 H1 2.04 . no
C4 H4 0.95 . no
C4 H5 0.95 . no
C4 H6 0.95 . no

loop_
_geom_torsion_atom_site_label_1
_geom_torsion_atom_site_label_2
_geom_torsion_atom_site_label_3
_geom_torsion_atom_site_label_4
_geom_torsion_site_symmetry_2
_geom_torsion_site_symmetry_3
_geom_torsion_site_symmetry_4
_geom_torsion
_geom_torsion_publ_flag
BR5 SE1 C2 C3 . . . 75.2(5) no
BR5 SE1 C2 C3 . . 6_553 97.8(2) no
BR5 SE1 C2 C4 . . . -51.6(5) no
BR5 SE1 C2 C3 . 6_553 6_553 -107.3(5) no
BR5 SE1 C2 C4 . 6_553 6_553 125.9(5) no
SE1 C2 C3 C2 . . 6_553 11.4(3) no
SE1 C2 C3 C3 . . 6_553 41.2(9) no
SE1 C2 C3 C2 . 6_553 6_553 -11.5(3) no
SE1 C2 C3 C3 . 6_553 . -138.7(9) no
SE1 C2 C3 C3 6_553 6_553 . 41.2(9) no
C2 SE1 C2 C3 . 6_553 6_553 -14.0(4) no
C2 SE1 C2 C4 . 6_553 6_553 -140.8(6) no
C2 C3 C2 C3 . 6_553 6_553 127(1) no
C2 C3 C2 C4 . 6_553 6_553 101(1) no
C2 C3 C3 C2 . 6_553 6_553 -57(1) no
C2 C3 C2 C4 6_553 6_553 6_553 135.7(6) no
C2 C3 C3 C2 6_553 . 6_553 57(1) no
C3 C2 C3 C2 . 6_553 6_553 127(1) no
C3 C3 C2 C4 6_553 6_553 6_553 165.5(7) no
